data_4107427
loop_
_publ_author_name
'Yushi Futamura'
'Ryuichi Sawa'
'Yoji Umezawa'
'Masayuki Igarashi'
'Hikaru Nakamura'
'Kimiko Hasegawa'
'Mikio Yamasaki'
'Etsu Tashiro'
'Yoshikazu Takahashi'
'Yuzuru Akamatsu'
'Masaya Imoto'

_publ_section_title
;
 Discovery of Incednine as a Potent Modulator of the Anti-apoptotic
 Function of Bcl-xL from Microbial Origin
;
_journal_name_full 'Journal of the American Chemical Society'
_journal_page_first 1822
_journal_page_last 1823
_journal_paper_doi 10.1021/ja710124p
_journal_volume 130
_journal_year 2008
_chemical_absolute_configuration rmad
_chemical_formula_moiety 'C15 H20 Br N O3 '
_chemical_formula_sum 'C15 H20 Br N O3'
_chemical_formula_weight 342.23
_space_group_IT_number 4
_symmetry_cell_setting monoclinic
_symmetry_Int_Tables_number 4
_symmetry_space_group_name_Hall 'P 2yb'
_symmetry_space_group_name_H-M 'P 1 21 1'
_cell_angle_alpha 90.0000
_cell_angle_beta 107.8149(8)
_cell_angle_gamma 90.0000
_cell_formula_units_Z 2
_cell_length_a 8.41004(15)
_cell_length_b 10.48964(19)
_cell_length_c 9.31450(17)
_cell_measurement_reflns_used 7985
_cell_measurement_temperature 296.1
_cell_measurement_theta_max 68.0
_cell_measurement_theta_min 4.2
_cell_volume 782.31(2)
_computing_cell_refinement PROCESS-AUTO
_computing_data_collection PROCESS-AUTO
_computing_data_reduction CrystalStructure
_computing_publication_material 'CrystalStructure 3.8'
_computing_structure_refinement SHELXL
_computing_structure_solution SIR2004
_diffrn_detector_area_resol_mean 10.00
_diffrn_measured_fraction_theta_full 0.986
_diffrn_measured_fraction_theta_max 0.986
_diffrn_measurement_device_type 'Rigaku RAXIS-RAPID'
_diffrn_measurement_method \w
_diffrn_radiation_type 'Cu K\a'
_diffrn_radiation_wavelength 1.54187
_diffrn_reflns_av_R_equivalents 0.059
_diffrn_reflns_limit_h_max 10
_diffrn_reflns_limit_h_min -10
_diffrn_reflns_limit_k_max 11
_diffrn_reflns_limit_k_min -11
_diffrn_reflns_limit_l_max 11
_diffrn_reflns_limit_l_min -11
_diffrn_reflns_number 8907
_diffrn_reflns_theta_full 68.07
_diffrn_reflns_theta_max 68.07
_exptl_absorpt_coefficient_mu 3.646
_exptl_absorpt_correction_T_max 0.804
_exptl_absorpt_correction_T_min 0.593
_exptl_absorpt_correction_type multi-scan
_exptl_absorpt_process_details
;
    Higashi, T. (1995). Program for Absorption Correction.
    Rigaku Corporation, Tokyo, Japan.
;
_exptl_crystal_colour colorless
_exptl_crystal_density_diffrn 1.453
_exptl_crystal_description platelet
_exptl_crystal_F_000 352.00
_exptl_crystal_size_max 0.23
_exptl_crystal_size_mid 0.23
_exptl_crystal_size_min 0.06
_refine_diff_density_max 0.44
_refine_diff_density_min -0.37
_refine_ls_abs_structure_details 'Flack, H. D. (1983), Acta Cryst. A39, 876-881.  1015 Friedel Pairs'
_refine_ls_abs_structure_Flack -0.00(2)
_refine_ls_extinction_coef 0.0010(3)
_refine_ls_extinction_method SHELXL
_refine_ls_goodness_of_fit_ref 1.205
_refine_ls_hydrogen_treatment refall
_refine_ls_number_parameters 186
_refine_ls_number_reflns 2505
_refine_ls_R_factor_gt 0.0362
_refine_ls_shift/su_max 0.0000
_refine_ls_structure_factor_coef Fsqd
_refine_ls_weighting_details 'w = 1/[\s^2^(Fo^2^)+(0.0291P)^2^+0.3591P] where P=(Fo^2^+2Fc^2^)/3'
_refine_ls_weighting_scheme calc
_refine_ls_wR_factor_ref 0.1076
_reflns_number_gt 1955
_reflns_number_total 2505
_reflns_threshold_expression F^2^>2.0\s(F^2^)
_cod_data_source_file ja710124p-file004.cif
_cod_data_source_block '_sc0191'
_cod_original_formula_sum 'C15 H20 Br N O3 '
_cod_database_code 4107427

loop_
_symmetry_equiv_pos_site_id
_symmetry_equiv_pos_as_xyz
1 +X,+Y,+Z
2 -X,1/2+Y,-Z

loop_
_atom_site_label
_atom_site_type_symbol
_atom_site_fract_x
_atom_site_fract_y
_atom_site_fract_z
_atom_site_U_iso_or_equiv
_atom_site_adp_type
_atom_site_occupancy
_atom_site_symmetry_multiplicity
_atom_site_calc_flag
_atom_site_refinement_flags
Br(1) Br -0.30156(7) 0.68780(7) -0.26617(6) 0.0934(3) Uani 1.00 1 d .
O(1) O 0.4750(5) 0.4295(4) -0.0096(5) 0.0823(11) Uani 1.00 1 d .
O(2) O 0.9365(3) 0.4765(3) 0.4075(3) 0.0601(8) Uani 1.00 1 d .
O(3) O 1.2016(4) 0.5470(3) 0.4392(4) 0.0717(10) Uani 1.00 1 d .
N(1) N 0.5193(4) 0.5841(4) 0.1674(4) 0.0533(9) Uani 1.00 1 d .
C(1) C -0.0782(6) 0.6365(5) -0.1721(5) 0.0600(14) Uani 1.00 1 d .
C(2) C -0.0476(6) 0.5130(5) -0.1182(5) 0.0645(13) Uani 1.00 1 d .
C(3) C 0.1168(5) 0.4787(5) -0.0449(5) 0.0592(12) Uani 1.00 1 d .
C(4) C 0.2459(5) 0.5648(5) -0.0238(5) 0.0552(11) Uani 1.00 1 d .
C(5) C 0.2104(5) 0.6870(6) -0.0800(4) 0.0603(10) Uani 1.00 1 d .
C(6) C 0.0481(6) 0.7221(5) -0.1572(5) 0.0655(14) Uani 1.00 1 d .
C(7) C 0.4223(5) 0.5209(5) 0.0460(5) 0.0579(12) Uani 1.00 1 d .
C(8) C 0.4562(5) 0.6835(6) 0.2460(4) 0.0649(12) Uani 1.00 1 d .
C(9) C 0.6999(4) 0.5584(5) 0.2196(4) 0.0502(11) Uani 1.00 1 d .
C(10) C 0.7645(5) 0.5074(5) 0.3802(5) 0.0575(12) Uani 1.00 1 d .
C(11) C 1.0370(5) 0.5858(5) 0.4091(5) 0.0571(12) Uani 1.00 1 d .
C(12) C 0.9852(5) 0.6500(5) 0.2581(5) 0.0672(16) Uani 1.00 1 d .
C(13) C 0.7979(5) 0.6750(6) 0.2031(5) 0.0641(13) Uani 1.00 1 d .
C(14) C 0.6772(7) 0.3886(6) 0.4079(8) 0.087(2) Uani 1.00 1 d .
C(15) C 1.2735(8) 0.4961(8) 0.5875(7) 0.097(2) Uani 1.00 1 d .
H(1) H -0.1343 0.4549 -0.1306 0.077 Uiso 1.00 1 c R
H(2) H 0.1403 0.3958 -0.0093 0.071 Uiso 1.00 1 c R
H(3) H 0.2963 0.7460 -0.0660 0.072 Uiso 1.00 1 c R
H(4) H 0.0253 0.8033 -0.1984 0.079 Uiso 1.00 1 c R
H(5) H 0.4763 0.7657 0.2095 0.078 Uiso 1.00 1 c R
H(6) H 0.5125 0.6781 0.3523 0.078 Uiso 1.00 1 c R
H(7) H 0.3384 0.6720 0.2276 0.078 Uiso 1.00 1 c R
H(8) H 0.7216 0.4926 0.1532 0.060 Uiso 1.00 1 c R
H(9) H 0.7549 0.5741 0.4507 0.069 Uiso 1.00 1 c R
H(10) H 1.0274 0.6456 0.4869 0.069 Uiso 1.00 1 c R
H(11) H 1.0155 0.5965 0.1856 0.081 Uiso 1.00 1 c R
H(12) H 1.0445 0.7302 0.2650 0.081 Uiso 1.00 1 c R
H(13) H 0.7716 0.7447 0.2605 0.077 Uiso 1.00 1 c R
H(14) H 0.7653 0.7004 0.0979 0.077 Uiso 1.00 1 c R
H(15) H 0.6797 0.3251 0.3344 0.104 Uiso 1.00 1 c R
H(16) H 0.5634 0.4084 0.3998 0.104 Uiso 1.00 1 c R
H(17) H 0.7330 0.3566 0.5071 0.104 Uiso 1.00 1 c R
H(18) H 1.2699 0.5593 0.6609 0.117 Uiso 1.00 1 c R
H(19) H 1.3874 0.4724 0.6010 0.117 Uiso 1.00 1 c R
H(20) H 1.2114 0.4224 0.6000 0.117 Uiso 1.00 1 c R

loop_
_atom_site_aniso_label
_atom_site_aniso_U_11
_atom_site_aniso_U_22
_atom_site_aniso_U_33
_atom_site_aniso_U_12
_atom_site_aniso_U_13
_atom_site_aniso_U_23
Br(1) 0.0572(3) 0.1237(6) 0.0839(3) 0.0241(4) -0.0011(2) -0.0142(4)
O(1) 0.063(2) 0.077(2) 0.093(2) 0.015(2) 0.005(2) -0.035(2)
O(2) 0.0432(17) 0.062(2) 0.071(2) -0.0028(15) 0.0109(14) 0.0039(17)
O(3) 0.0419(17) 0.094(3) 0.074(2) 0.0029(18) 0.0100(16) 0.011(2)
N(1) 0.0437(19) 0.052(2) 0.062(2) 0.0047(18) 0.0135(18) -0.0067(19)
C(1) 0.049(2) 0.070(4) 0.059(2) 0.005(2) 0.013(2) -0.013(2)
C(2) 0.048(2) 0.067(3) 0.075(3) -0.010(2) 0.013(2) -0.015(2)
C(3) 0.047(2) 0.054(3) 0.072(3) 0.005(2) 0.011(2) -0.002(2)
C(4) 0.045(2) 0.062(3) 0.056(2) 0.001(2) 0.012(2) -0.009(2)
C(5) 0.052(2) 0.049(2) 0.078(2) 0.004(3) 0.0174(19) 0.008(3)
C(6) 0.061(2) 0.061(3) 0.072(3) 0.012(2) 0.016(2) 0.007(2)
C(7) 0.042(2) 0.064(3) 0.064(2) -0.001(2) 0.011(2) -0.005(2)
C(8) 0.049(2) 0.075(3) 0.071(2) 0.008(3) 0.0188(19) -0.019(3)
C(9) 0.040(2) 0.057(3) 0.053(2) 0.003(2) 0.012(2) -0.004(2)
C(10) 0.047(2) 0.061(3) 0.063(2) -0.005(2) 0.015(2) -0.005(2)
C(11) 0.042(2) 0.066(3) 0.058(2) -0.009(2) 0.008(2) 0.003(2)
C(12) 0.049(2) 0.079(4) 0.075(3) -0.010(2) 0.022(2) 0.007(2)
C(13) 0.051(2) 0.072(3) 0.070(2) 0.006(3) 0.020(2) 0.017(3)
C(14) 0.065(3) 0.089(5) 0.103(5) -0.015(3) 0.022(3) 0.030(3)
C(15) 0.061(3) 0.119(6) 0.097(4) -0.004(3) 0.000(3) 0.021(4)

loop_
_atom_type_symbol
_atom_type_description
_atom_type_scat_dispersion_real
_atom_type_scat_dispersion_imag
_atom_type_scat_source
C C 0.018 0.009
;
International Tables for Crystallography
(1992, Vol. C, Tables 4.2.6.8 and 6.1.1.4)
;
H H 0.000 0.000
;
International Tables for Crystallography
(1992, Vol. C, Table 6.1.1.4)
;
Br Br -0.676 1.280
;
International Tables for Crystallography
(1992, Vol. C, Tables 4.2.6.8 and 6.1.1.4)
;
N N 0.031 0.018
;
International Tables for Crystallography
(1992, Vol. C, Tables 4.2.6.8 and 6.1.1.4)
;
O O 0.049 0.032
;
International Tables for Crystallography
(1992, Vol. C, Tables 4.2.6.8 and 6.1.1.4)
;

loop_
_geom_angle_atom_site_label_1
_geom_angle_atom_site_label_2
_geom_angle_atom_site_label_3
_geom_angle
_geom_angle_publ_flag
C(10) O(2) C(11) 112.7(3) yes
C(11) O(3) C(15) 114.0(4) yes
C(7) N(1) C(8) 123.4(3) yes
C(7) N(1) C(9) 119.0(4) yes
C(8) N(1) C(9) 117.5(3) yes
Br(1) C(1) C(2) 118.8(3) yes
Br(1) C(1) C(6) 119.4(3) yes
C(2) C(1) C(6) 121.7(4) yes
C(1) C(2) C(3) 117.8(4) yes
C(2) C(3) C(4) 121.5(4) yes
C(3) C(4) C(5) 119.0(3) yes
C(3) C(4) C(7) 119.5(4) yes
C(5) C(4) C(7) 121.3(4) yes
C(4) C(5) C(6) 120.5(4) yes
C(1) C(6) C(5) 119.4(5) yes
O(1) C(7) N(1) 122.1(4) yes
O(1) C(7) C(4) 119.5(4) yes
N(1) C(7) C(4) 118.5(4) yes
N(1) C(9) C(10) 114.3(4) yes
N(1) C(9) C(13) 111.0(4) yes
C(10) C(9) C(13) 110.0(3) yes
O(2) C(10) C(9) 107.0(4) yes
O(2) C(10) C(14) 107.6(4) yes
C(9) C(10) C(14) 114.3(4) yes
O(2) C(11) O(3) 108.6(4) yes
O(2) C(11) C(12) 110.5(3) yes
O(3) C(11) C(12) 107.9(4) yes
C(11) C(12) C(13) 111.5(4) yes
C(9) C(13) C(12) 111.5(4) yes
C(1) C(2) H(1) 121.1 no
C(3) C(2) H(1) 121.1 no
C(2) C(3) H(2) 119.3 no
C(4) C(3) H(2) 119.3 no
C(4) C(5) H(3) 119.8 no
C(6) C(5) H(3) 119.7 no
C(1) C(6) H(4) 120.3 no
C(5) C(6) H(4) 120.3 no
N(1) C(8) H(5) 109.5 no
N(1) C(8) H(6) 109.5 no
N(1) C(8) H(7) 109.5 no
H(5) C(8) H(6) 109.5 no
H(5) C(8) H(7) 109.5 no
H(6) C(8) H(7) 109.5 no
N(1) C(9) H(8) 107.0 no
C(10) C(9) H(8) 107.1 no
C(13) C(9) H(8) 107.1 no
O(2) C(10) H(9) 109.3 no
C(9) C(10) H(9) 109.3 no
C(14) C(10) H(9) 109.3 no
O(2) C(11) H(10) 109.9 no
O(3) C(11) H(10) 109.9 no
C(12) C(11) H(10) 109.9 no
C(11) C(12) H(11) 109.3 no
C(11) C(12) H(12) 109.3 no
C(13) C(12) H(11) 109.3 no
C(13) C(12) H(12) 109.3 no
H(11) C(12) H(12) 108.0 no
C(9) C(13) H(13) 109.3 no
C(9) C(13) H(14) 109.3 no
C(12) C(13) H(13) 109.3 no
C(12) C(13) H(14) 109.3 no
H(13) C(13) H(14) 108.0 no
C(10) C(14) H(15) 109.5 no
C(10) C(14) H(16) 109.5 no
C(10) C(14) H(17) 109.5 no
H(15) C(14) H(16) 109.5 no
H(15) C(14) H(17) 109.5 no
H(16) C(14) H(17) 109.5 no
O(3) C(15) H(18) 109.5 no
O(3) C(15) H(19) 109.5 no
O(3) C(15) H(20) 109.5 no
H(18) C(15) H(19) 109.5 no
H(18) C(15) H(20) 109.5 no
H(19) C(15) H(20) 109.5 no

loop_
_geom_bond_atom_site_label_1
_geom_bond_atom_site_label_2
_geom_bond_distance
_geom_bond_publ_flag
Br(1) C(1) 1.892(4) yes
O(1) C(7) 1.234(7) yes
O(2) C(10) 1.427(5) yes
O(2) C(11) 1.422(6) yes
O(3) C(11) 1.387(5) yes
O(3) C(15) 1.430(7) yes
N(1) C(7) 1.349(5) yes
N(1) C(8) 1.464(7) yes
N(1) C(9) 1.471(5) yes
C(1) C(2) 1.385(7) yes
C(1) C(6) 1.366(7) yes
C(2) C(3) 1.388(6) yes
C(3) C(4) 1.379(7) yes
C(4) C(5) 1.382(8) yes
C(4) C(7) 1.499(6) yes
C(5) C(6) 1.384(6) yes
C(9) C(10) 1.523(6) yes
C(9) C(13) 1.509(8) yes
C(10) C(14) 1.509(8) yes
C(11) C(12) 1.499(7) yes
C(12) C(13) 1.523(6) yes
C(2) H(1) 0.930 no
C(3) H(2) 0.930 no
C(5) H(3) 0.930 no
C(6) H(4) 0.930 no
C(8) H(5) 0.960 no
C(8) H(6) 0.960 no
C(8) H(7) 0.960 no
C(9) H(8) 0.980 no
C(10) H(9) 0.980 no
C(11) H(10) 0.980 no
C(12) H(11) 0.970 no
C(12) H(12) 0.970 no
C(13) H(13) 0.970 no
C(13) H(14) 0.970 no
C(14) H(15) 0.960 no
C(14) H(16) 0.960 no
C(14) H(17) 0.960 no
C(15) H(18) 0.960 no
C(15) H(19) 0.960 no
C(15) H(20) 0.960 no

loop_
_geom_contact_atom_site_label_1
_geom_contact_atom_site_label_2
_geom_contact_distance
_geom_contact_site_symmetry_2
O(1) C(5) 3.580(7) 2_645
O(1) C(8) 3.552(8) 2_645
O(2) C(6) 3.572(6) 2_645
O(3) C(8) 3.498(6) 1_655
C(5) O(1) 3.580(7) 2_655
C(6) O(2) 3.572(6) 2_655
C(8) O(1) 3.552(8) 2_655
C(8) O(3) 3.498(6) 1_455
Br(1) H(2) 3.325 2_555
Br(1) H(6) 3.418 1_454
Br(1) H(9) 3.061 1_454
Br(1) H(14) 3.266 1_455
Br(1) H(15) 3.370 2_555
Br(1) H(16) 3.174 2_555
Br(1) H(19) 3.391 1_354
O(1) H(3) 2.659 2_645
O(1) H(5) 2.656 2_645
O(1) H(13) 3.249 2_645
O(1) H(14) 3.085 2_645
O(1) H(18) 3.318 1_454
O(1) H(19) 3.502 1_454
O(2) H(4) 2.753 2_645
O(2) H(10) 3.595 2_746
O(3) H(4) 3.548 2_645
O(3) H(6) 3.268 1_655
O(3) H(7) 2.884 1_655
O(3) H(15) 3.559 2_756
O(3) H(16) 3.491 1_655
O(3) H(17) 3.306 2_756
C(1) H(2) 3.327 2_555
C(1) H(9) 3.424 1_454
C(1) H(10) 3.552 1_454
C(1) H(11) 3.207 1_455
C(1) H(14) 3.246 1_455
C(2) H(11) 2.852 1_455
C(2) H(12) 3.270 2_645
C(2) H(14) 3.512 1_455
C(3) H(4) 3.407 2_545
C(3) H(11) 2.825 1_455
C(3) H(12) 3.337 2_645
C(3) H(13) 3.478 2_645
C(3) H(14) 3.170 2_645
C(3) H(18) 3.470 1_454
C(4) H(11) 3.159 1_455
C(4) H(18) 3.006 1_454
C(5) H(1) 3.595 2_555
C(5) H(8) 3.363 2_655
C(5) H(11) 3.492 1_455
C(5) H(15) 3.147 2_655
C(5) H(18) 2.933 1_454
C(6) H(1) 3.533 2_555
C(6) H(2) 3.121 2_555
C(6) H(8) 3.429 2_655
C(6) H(10) 3.364 1_454
C(6) H(11) 3.541 1_455
C(6) H(15) 3.383 2_655
C(6) H(18) 3.347 1_454
C(7) H(18) 3.444 1_454
C(8) H(12) 3.555 1_455
C(8) H(19) 3.434 2_756
C(9) H(3) 3.579 2_645
C(9) H(4) 3.580 2_645
C(10) H(4) 3.522 2_645
C(11) H(4) 3.504 2_645
C(11) H(7) 3.567 1_655
C(11) H(17) 3.390 2_756
C(12) H(2) 3.412 2_655
C(12) H(7) 3.078 1_655
C(12) H(17) 3.453 2_756
C(13) H(2) 3.077 2_655
C(13) H(20) 3.192 2_756
C(14) H(3) 3.586 2_645
C(14) H(10) 3.484 2_746
C(14) H(18) 3.565 2_746
C(14) H(19) 3.554 1_455
C(15) H(5) 3.377 2_746
C(15) H(13) 3.071 2_746
C(15) H(15) 3.524 2_756
C(15) H(16) 3.529 1_655
H(1) C(5) 3.595 2_545
H(1) C(6) 3.533 2_545
H(1) H(3) 3.397 2_545
H(1) H(4) 3.323 2_545
H(1) H(5) 3.385 2_545
H(1) H(7) 3.408 2_545
H(1) H(8) 3.252 1_455
H(1) H(11) 3.194 1_455
H(1) H(12) 2.876 2_645
H(1) H(17) 3.375 1_454
H(2) Br(1) 3.325 2_545
H(2) C(1) 3.327 2_545
H(2) C(6) 3.121 2_545
H(2) C(12) 3.412 2_645
H(2) C(13) 3.077 2_645
H(2) H(4) 2.877 2_545
H(2) H(11) 3.161 1_455
H(2) H(11) 3.599 2_645
H(2) H(12) 2.974 2_645
H(2) H(13) 3.099 2_645
H(2) H(14) 2.432 2_645
H(3) O(1) 2.659 2_655
H(3) C(9) 3.579 2_655
H(3) C(14) 3.586 2_655
H(3) H(1) 3.397 2_555
H(3) H(8) 2.701 2_655
H(3) H(15) 2.699 2_655
H(3) H(18) 3.164 1_454
H(4) O(2) 2.753 2_655
H(4) O(3) 3.548 2_655
H(4) C(3) 3.407 2_555
H(4) C(9) 3.580 2_655
H(4) C(10) 3.522 2_655
H(4) C(11) 3.504 2_655
H(4) H(1) 3.323 2_555
H(4) H(2) 2.877 2_555
H(4) H(8) 2.847 2_655
H(4) H(10) 3.370 1_454
H(4) H(11) 3.101 2_655
H(4) H(15) 3.120 2_655
H(5) O(1) 2.656 2_655
H(5) C(15) 3.377 2_756
H(5) H(1) 3.385 2_555
H(5) H(19) 2.809 2_756
H(5) H(20) 3.145 2_756
H(6) Br(1) 3.418 1_656
H(6) O(3) 3.268 1_455
H(6) H(16) 3.533 2_656
H(6) H(17) 3.338 2_656
H(6) H(19) 3.553 1_455
H(6) H(19) 3.194 2_756
H(6) H(20) 3.394 2_756
H(7) O(3) 2.884 1_455
H(7) C(11) 3.567 1_455
H(7) C(12) 3.078 1_455
H(7) H(1) 3.408 2_555
H(7) H(11) 2.740 1_455
H(7) H(12) 2.670 1_455
H(7) H(17) 3.335 2_656
H(8) C(5) 3.363 2_645
H(8) C(6) 3.429 2_645
H(8) H(1) 3.252 1_655
H(8) H(3) 2.701 2_645
H(8) H(4) 2.847 2_645
H(9) Br(1) 3.061 1_656
H(9) C(1) 3.424 1_656
H(10) O(2) 3.595 2_756
H(10) C(1) 3.552 1_656
H(10) C(6) 3.364 1_656
H(10) C(14) 3.484 2_756
H(10) H(4) 3.370 1_656
H(10) H(15) 3.142 2_756
H(10) H(17) 2.982 2_756
H(10) H(20) 3.482 2_756
H(11) C(1) 3.207 1_655
H(11) C(2) 2.852 1_655
H(11) C(3) 2.825 1_655
H(11) C(4) 3.159 1_655
H(11) C(5) 3.492 1_655
H(11) C(6) 3.541 1_655
H(11) H(1) 3.194 1_655
H(11) H(2) 3.161 1_655
H(11) H(2) 3.599 2_655
H(11) H(4) 3.101 2_645
H(11) H(7) 2.740 1_655
H(12) C(2) 3.270 2_655
H(12) C(3) 3.337 2_655
H(12) C(8) 3.555 1_655
H(12) H(1) 2.876 2_655
H(12) H(2) 2.974 2_655
H(12) H(7) 2.670 1_655
H(12) H(17) 2.708 2_756
H(12) H(20) 3.454 2_756
H(13) O(1) 3.249 2_655
H(13) C(3) 3.478 2_655
H(13) C(15) 3.071 2_756
H(13) H(2) 3.099 2_655
H(13) H(18) 3.422 2_756
H(13) H(19) 3.196 2_756
H(13) H(20) 2.251 2_756
H(14) Br(1) 3.266 1_655
H(14) O(1) 3.085 2_655
H(14) C(1) 3.246 1_655
H(14) C(2) 3.512 1_655
H(14) C(3) 3.170 2_655
H(14) H(2) 2.432 2_655
H(15) Br(1) 3.370 2_545
H(15) O(3) 3.559 2_746
H(15) C(5) 3.147 2_645
H(15) C(6) 3.383 2_645
H(15) C(15) 3.524 2_746
H(15) H(3) 2.699 2_645
H(15) H(4) 3.120 2_645
H(15) H(10) 3.142 2_746
H(15) H(18) 2.818 2_746
H(16) Br(1) 3.174 2_545
H(16) O(3) 3.491 1_455
H(16) C(15) 3.529 1_455
H(16) H(6) 3.533 2_646
H(16) H(19) 2.801 1_455
H(17) O(3) 3.306 2_746
H(17) C(11) 3.390 2_746
H(17) C(12) 3.453 2_746
H(17) H(1) 3.375 1_656
H(17) H(6) 3.338 2_646
H(17) H(7) 3.335 2_646
H(17) H(10) 2.982 2_746
H(17) H(12) 2.708 2_746
H(17) H(18) 3.485 2_746
H(17) H(19) 3.499 1_455
H(18) O(1) 3.318 1_656
H(18) C(3) 3.470 1_656
H(18) C(4) 3.006 1_656
H(18) C(5) 2.933 1_656
H(18) C(6) 3.347 1_656
H(18) C(7) 3.444 1_656
H(18) C(14) 3.565 2_756
H(18) H(3) 3.164 1_656
H(18) H(13) 3.422 2_746
H(18) H(15) 2.818 2_756
H(18) H(17) 3.485 2_756
H(19) Br(1) 3.391 1_756
H(19) O(1) 3.502 1_656
H(19) C(8) 3.434 2_746
H(19) C(14) 3.554 1_655
H(19) H(5) 2.809 2_746
H(19) H(6) 3.553 1_655
H(19) H(6) 3.194 2_746
H(19) H(13) 3.196 2_746
H(19) H(16) 2.801 1_655
H(19) H(17) 3.499 1_655
H(20) C(13) 3.192 2_746
H(20) H(5) 3.145 2_746
H(20) H(6) 3.394 2_746
H(20) H(10) 3.482 2_746
H(20) H(12) 3.454 2_746
H(20) H(13) 2.251 2_746

loop_
_geom_torsion_atom_site_label_1
_geom_torsion_atom_site_label_2
_geom_torsion_atom_site_label_3
_geom_torsion_atom_site_label_4
_geom_torsion
C(10) O(2) C(11) O(3) 178.8(3)
C(10) O(2) C(11) C(12) -63.0(5)
C(11) O(2) C(10) C(9) 66.4(4)
C(11) O(2) C(10) C(14) -170.3(4)
C(15) O(3) C(11) O(2) -66.5(5)
C(15) O(3) C(11) C(12) 173.7(4)
C(8) N(1) C(7) O(1) -173.1(5)
C(8) N(1) C(7) C(4) 7.7(7)
C(7) N(1) C(9) C(10) -119.6(5)
C(7) N(1) C(9) C(13) 115.3(5)
C(9) N(1) C(7) O(1) 10.6(8)
C(9) N(1) C(7) C(4) -168.6(4)
C(8) N(1) C(9) C(10) 63.9(5)
C(8) N(1) C(9) C(13) -61.2(5)
Br(1) C(1) C(2) C(3) -177.8(4)
Br(1) C(1) C(6) C(5) 176.0(4)
C(2) C(1) C(6) C(5) -3.1(8)
C(6) C(1) C(2) C(3) 1.3(8)
C(1) C(2) C(3) C(4) 1.0(8)
C(2) C(3) C(4) C(5) -1.5(8)
C(2) C(3) C(4) C(7) -175.6(5)
C(3) C(4) C(5) C(6) -0.4(7)
C(3) C(4) C(7) O(1) 54.3(7)
C(3) C(4) C(7) N(1) -126.5(5)
C(5) C(4) C(7) O(1) -119.7(6)
C(5) C(4) C(7) N(1) 59.5(7)
C(7) C(4) C(5) C(6) 173.7(4)
C(4) C(5) C(6) C(1) 2.6(8)
N(1) C(9) C(10) O(2) 174.6(3)
N(1) C(9) C(10) C(14) 55.7(6)
N(1) C(9) C(13) C(12) 179.5(4)
C(10) C(9) C(13) C(12) 52.0(5)
C(13) C(9) C(10) O(2) -59.7(5)
C(13) C(9) C(10) C(14) -178.7(4)
O(2) C(11) C(12) C(13) 51.4(6)
O(3) C(11) C(12) C(13) 170.0(4)
C(11) C(12) C(13) C(9) -47.6(5)
